data_7158652
loop_
_publ_author_name
'Ricca, Michael'
'Zhang, Wei'
'Li, Jiaqi'
'Fellowes, Thomas'
'White, Jonathan M.'
'Donnelly, Paul S.'
'Rizzacasa, Mark A.'

_publ_section_title
;
 Synthesis of acyloin natural products by Mukaiyama hydration.
;
_journal_issue 19
_journal_name_full 'Organic &amp; biomolecular chemistry'
_journal_page_first 4038
_journal_page_last 4047
_journal_paper_doi 10.1039/d2ob00651k
_journal_volume 20
_journal_year 2022
_chemical_formula_moiety 'C21 H26 N2 O4, C H4 O'
_chemical_formula_sum 'C22 H30 N2 O5'
_chemical_formula_weight 402.48
_space_group_crystal_system triclinic
_space_group_IT_number 2
_space_group_name_Hall '-P 1'
_space_group_name_H-M_alt 'P -1'
_atom_sites_solution_hydrogens mixed
_atom_sites_solution_primary dual
_audit_creation_date 2021-08-29
_audit_creation_method
;
Olex2 1.3
(compiled 2020.11.12 svn.r5f609507 for OlexSys, GUI svn.r6272)
;
_audit_update_record
;
2021-08-31 deposited with the CCDC.	2022-04-25 downloaded from the CCDC.
;
_cell_angle_alpha 67.3400(10)
_cell_angle_beta 80.5230(10)
_cell_angle_gamma 88.5940(10)
_cell_formula_units_Z 2
_cell_length_a 8.36320(10)
_cell_length_b 10.77980(10)
_cell_length_c 12.6342(2)
_cell_measurement_reflns_used 33002
_cell_measurement_temperature 100.00(10)
_cell_measurement_theta_max 44.4210
_cell_measurement_theta_min 2.4600
_cell_volume 1035.80(2)
_computing_cell_refinement 'CrysAlisPro 1.171.39.46 (Rigaku OD, 2018)'
_computing_data_collection 'CrysAlisPro 1.171.39.46 (Rigaku OD, 2018)'
_computing_data_reduction 'CrysAlisPro 1.171.39.46 (Rigaku OD, 2018)'
_computing_molecular_graphics 'Olex2 1.3 (Dolomanov et al., 2009)'
_computing_publication_material 'Olex2 1.3 (Dolomanov et al., 2009)'
_computing_structure_refinement 'SHELXL 2018/3 (Sheldrick, 2015)'
_computing_structure_solution 'ShelXT (Sheldrick, 2015)'
_diffrn_ambient_environment N~2~
_diffrn_ambient_temperature 100.00(10)
_diffrn_detector 'CCD plate'
_diffrn_detector_type HyPix
_diffrn_measured_fraction_theta_full 0.999
_diffrn_measured_fraction_theta_max 1.000
_diffrn_measurement_details
;
List of Runs (angles in degrees, time in seconds):

  # Type    Start    End  Width  t~exp~   \w     \q     \k     \f   Frames
#--------------------------------------------------------------------------
  1  \w     36.00 114.00   0.50    3.21    --   42.08  37.00  60.00  156
  2  \w     85.00 111.00   0.50    3.21    --   42.08  57.00 120.00   52
  3  \w     83.00 114.00   0.50    3.21    --   42.08  57.00 150.00   62
  4  \w     65.00  90.00   0.50    3.21    --   42.08 136.00  46.00   50
  5  \w     85.00 113.00   0.50    3.21    --   42.08 178.00   0.00   56
  6  \w     58.00  83.00   0.50    3.21    --   42.08 178.00   0.00   50
  7  \w     63.00 114.00   0.50    3.21    --   42.08 178.00  30.00  102
  8  \w     54.00  96.00   0.50    3.21    --   42.08 178.00  90.00   84
  9  \w     50.00  76.00   0.50    3.21    --   42.08 178.00  60.00   52
 10  \w     50.00  83.00   0.50    3.21    --   42.08 178.00 -90.00   66
 11  \w     89.00 115.00   0.50    3.21    --   42.08 178.00-150.00   52
 12  \w     66.00  91.00   0.50    3.21    --   42.08 133.00-131.00   50
 13  \w     69.00 114.00   0.50    3.21    --   42.08  37.00 -60.00   90
 14  \w     35.00  60.00   0.50    3.21    --   42.08 -75.00-114.49   50
 15  \w     44.00  76.00   0.50    3.21    --   42.08 -99.00-150.00   64
 16  \w     35.00  62.00   0.50    3.21    --   42.08 -77.00-180.00   54
 17  \w     -7.00  45.00   0.50    3.21    --   42.08 -99.00-180.00  104
 18  \w     -8.00  18.00   0.50    3.21    --   42.08 -57.00 -90.00   52
 19  \w     27.00  53.00   0.50    3.21    --   42.08 -99.00 -30.00   52
 20  \w     56.00  90.00   0.50    3.21    --   42.08-136.00 -17.00   68
 21  \w     68.00  93.00   0.50    3.21    --   42.08-133.00  33.14   50
 22  \w     43.00  75.00   0.50    3.21    --   42.08 -99.00  90.00   64
 23  \w     30.00  55.00   0.50    3.21    --   42.08-133.00 160.00   50
 24  \w      5.00  86.00   0.50    3.21    --   42.08-118.00 138.93  162
 25  \w     26.00  52.00   0.50    3.21    --   42.08 -77.00  30.00   52
 26  \w     -5.00  31.00   0.50    3.21    --   42.08 -99.00  90.00   72
 27  \w     -9.00  17.00   0.50    3.21    --   42.08 -57.00  30.00   52
 28  \w     -7.00  73.00   0.50    3.21    --   42.08 -99.00   0.00  160
 29  \w     76.00 109.00   0.50    3.21    --   42.08-178.00 -90.00   66
 30  \w     54.00  79.00   0.50    3.21    --   42.08-165.00-123.86   50
 31  \w     -1.00  25.00   0.50    3.21    --   42.08 -75.00-132.43   52
 32  \w    -13.00  12.00   0.50    3.21    --   42.08 -37.00-120.00   50
 33  \w    -31.00  -6.00   0.50    3.21    --   42.08 -37.00 -90.00   50
 34  \w    -17.00  12.00   0.50    3.21    --   42.08 -37.00 -60.00   58
 35  \w    -23.00   2.00   0.50    3.21    --   42.08 -57.00-120.00   50
 36  \w    -24.00  11.00   0.50    3.21    --   42.08 -77.00-150.00   70
 37  \w    -25.00  20.00   0.50    3.21    --   42.08 -77.00-180.00   90
 38  \w     35.00  61.00   0.50    3.21    --   42.08  37.00 -90.00   52
 39  \w     40.00  65.00   0.50    3.21    --   42.08  19.00   0.00   50
 40  \w     40.00  65.00   0.50    3.21    --   42.08  37.00  90.00   50
 41  \w    -20.00  10.00   0.50    3.21    --   42.08 -37.00  90.00   60
 42  \w    -21.00   4.00   0.50    3.21    --   42.08 -37.00  60.00   50
 43  \w    -56.00 -30.00   0.50    3.21    --  -41.30 -57.00 120.00   52
 44  \w    -83.00 -49.00   0.50    3.21    --  -41.30 113.00  -7.93   68
 45  \w    -94.00 -68.00   0.50    3.21    --  -41.30 136.00  46.00   52
 46  \w    -93.00 -68.00   0.50    3.21    --  -41.30 133.00-131.00   50
 47  \w    -87.00 -62.00   0.50    3.21    --  -41.30 121.00 -75.24   50
 48  \w   -101.00 -76.00   0.50    3.21    --  -41.30 145.00-100.29   50
 49  \w    -91.00 -66.00   0.50    3.21    --  -41.30 129.00 119.36   50
 50  \w    -88.00 -63.00   0.50    3.21    --  -41.30 123.00 167.87   50
 51  \w    -86.00 -61.00   0.50    3.21    --  -41.30 119.00 134.41   50
;
_diffrn_measurement_device 'four-circle diffractometer'
_diffrn_measurement_device_type 'XtaLAB Synergy, Dualflex, HyPix'
_diffrn_measurement_method '\w scans'
_diffrn_orient_matrix_type 'CrysAlisPro convention (1999,Acta A55,543-557)'
_diffrn_orient_matrix_UB_11 0.0062072000
_diffrn_orient_matrix_UB_12 -0.0240044000
_diffrn_orient_matrix_UB_13 0.0598607000
_diffrn_orient_matrix_UB_21 -0.0848689000
_diffrn_orient_matrix_UB_22 -0.0147910000
_diffrn_orient_matrix_UB_23 0.0150081000
_diffrn_orient_matrix_UB_31 0.0128713000
_diffrn_orient_matrix_UB_32 -0.0655628000
_diffrn_orient_matrix_UB_33 0.0006715000
_diffrn_radiation_monochromator mirror
_diffrn_radiation_probe x-ray
_diffrn_radiation_type 'Mo K\a'
_diffrn_radiation_wavelength 0.71073
_diffrn_reflns_av_R_equivalents 0.0368
_diffrn_reflns_av_unetI/netI 0.0242
_diffrn_reflns_Laue_measured_fraction_full 0.999
_diffrn_reflns_Laue_measured_fraction_max 1.000
_diffrn_reflns_limit_h_max 13
_diffrn_reflns_limit_h_min -13
_diffrn_reflns_limit_k_max 17
_diffrn_reflns_limit_k_min -17
_diffrn_reflns_limit_l_max 21
_diffrn_reflns_limit_l_min -21
_diffrn_reflns_number 61757
_diffrn_reflns_point_group_measured_fraction_full 0.999
_diffrn_reflns_point_group_measured_fraction_max 1.000
_diffrn_reflns_theta_full 25.242
_diffrn_reflns_theta_max 36.318
_diffrn_reflns_theta_min 2.129
_diffrn_source 'micro-focus sealed X-ray tube'
_diffrn_source_type 'PhotonJet (Mo) X-ray Source'
_exptl_absorpt_coefficient_mu 0.091
_exptl_absorpt_correction_T_max 1.000
_exptl_absorpt_correction_T_min 0.556
_exptl_absorpt_correction_type gaussian
_exptl_absorpt_process_details
;
CrysAlisPro 1.171.39.46 (Rigaku Oxford Diffraction, 2018)
Numerical absorption correction based on gaussian integration over
			a multifaceted crystal model
Empirical absorption correction using spherical harmonics,
 implemented in SCALE3 ABSPACK scaling algorithm.
;
_exptl_crystal_colour yellow
_exptl_crystal_colour_primary yellow
_exptl_crystal_density_diffrn 1.290
_exptl_crystal_description block
_exptl_crystal_F_000 432
_exptl_crystal_size_max 0.349
_exptl_crystal_size_mid 0.196
_exptl_crystal_size_min 0.158
_refine_diff_density_max 0.598
_refine_diff_density_min -0.388
_refine_diff_density_rms 0.054
_refine_ls_extinction_method none
_refine_ls_goodness_of_fit_ref 1.041
_refine_ls_hydrogen_treatment mixed
_refine_ls_matrix_type full
_refine_ls_number_parameters 284
_refine_ls_number_reflns 10019
_refine_ls_number_restraints 2
_refine_ls_restrained_S_all 1.041
_refine_ls_R_factor_all 0.0492
_refine_ls_R_factor_gt 0.0408
_refine_ls_shift/su_max 0.001
_refine_ls_shift/su_mean 0.000
_refine_ls_structure_factor_coef Fsqd
_refine_ls_weighting_details 'w=1/[\s^2^(Fo^2^)+(0.0679P)^2^+0.1561P] where P=(Fo^2^+2Fc^2^)/3'
_refine_ls_weighting_scheme calc
_refine_ls_wR_factor_gt 0.1172
_refine_ls_wR_factor_ref 0.1223
_reflns_Friedel_coverage 0.000
_reflns_number_gt 8443
_reflns_number_total 10019
_reflns_threshold_expression 'I > 2\s(I)'
_cod_data_source_file d2ob00651k2.cif
_cod_data_source_block tf-mr2-mo
_cod_depositor_comments 'Adding full bibliography for 7158650--7158653.cif.'
_cod_database_code 7158652
_shelx_shelxl_version_number 2018/3
_chemical_oxdiff_formula 'C11 H10 N O'
_shelx_space_group_comment
;
The symmetry employed for this shelxl refinement is uniquely defined
by the following loop, which should always be used as a source of
symmetry information in preference to the above space-group names.
They are only intended as comments.
;
_olex2_refinement_description
;
1. Restrained distances
 O5-H5 \\sim O5A-H5
 with sigma of 0.02
 O5-C5 \\sim O5A-C5
 with sigma of 0.02
2. Others
 Sof(H5BE)=Sof(H5BF)=Sof(H5BD)=Sof(O5A)=1-FVAR(1)
 Sof(O5)=Sof(H5AB)=Sof(H5AC)=Sof(H5AA)=FVAR(1)
3.a Secondary CH2 refined with riding coordinates:
 C9(H9A,H9B), C10(H10A,H10B), C8(H8A,H8B), C20(H20A,H20B), C18(H18A,H18B)
3.b Aromatic/amide H refined with riding coordinates:
 C17(H17), C23(H23), C15(H15), C13(H13), C14(H14), C7(H7), C4(H4), C3(H3)
3.c Idealised Me refined as rotating group:
 C21(H21A,H21B,H21C), C19(H19A,H19B,H19C), C5(H5AB,H5AC,H5AA), C5(H5BE,H5BF,
 H5BD)
;
_olex2_submission_special_instructions 'No special instructions were received'
_oxdiff_exptl_absorpt_empirical_details
;
Empirical correction (ABSPACK) includes:
- Absorption correction using spherical harmonics
- Frame scaling
;
_oxdiff_exptl_absorpt_empirical_full_max 1.212
_oxdiff_exptl_absorpt_empirical_full_min 0.891

loop_
_space_group_symop_operation_xyz
'x, y, z'
'-x, -y, -z'

loop_
_atom_site_label
_atom_site_type_symbol
_atom_site_fract_x
_atom_site_fract_y
_atom_site_fract_z
_atom_site_U_iso_or_equiv
_atom_site_adp_type
_atom_site_occupancy
_atom_site_site_symmetry_order
_atom_site_calc_flag
_atom_site_refinement_flags_posn
_atom_site_refinement_flags_adp
_atom_site_refinement_flags_occupancy
_atom_site_disorder_assembly
_atom_site_disorder_group
O1 O 0.23749(6) 0.30295(5) 0.54676(4) 0.01631(9) Uani 1 1 d . . . . .
H1 H 0.2960(15) 0.3920(12) 0.4951(11) 0.024 Uiso 1 1 d . U . . .
O4 O 0.33971(6) 1.34300(5) 0.04790(4) 0.01652(9) Uani 1 1 d . . . . .
O2 O 0.04332(6) 0.08608(5) 0.63629(5) 0.01941(10) Uani 1 1 d . . . . .
O3 O 0.48509(6) 1.11855(5) 0.04396(4) 0.01596(9) Uani 1 1 d . . . . .
N2 N 0.62183(7) 0.88400(5) 0.16137(5) 0.01362(9) Uani 1 1 d . . . . .
H2 H 0.5772(13) 0.9276(11) 0.0978(10) 0.016 Uiso 1 1 d . U . . .
N1 N 0.31380(7) 0.53720(5) 0.39171(5) 0.01582(10) Uani 1 1 d . . . . .
C6 C 0.06569(7) 0.42122(6) 0.40850(5) 0.01386(10) Uani 1 1 d . . . . .
C1 C 0.10238(7) 0.30681(6) 0.50140(5) 0.01351(10) Uani 1 1 d . . . . .
C12 C 0.39667(7) 1.26092(6) 0.14573(5) 0.01372(10) Uani 1 1 d . . . . .
C16 C 0.53939(7) 1.05681(6) 0.23615(5) 0.01333(10) Uani 1 1 d . . . . .
C11 C 0.47419(7) 1.14301(6) 0.13648(5) 0.01255(9) Uani 1 1 d . . . . .
C17 C 0.61410(7) 0.93613(6) 0.23987(5) 0.01374(10) Uani 1 1 d . . . . .
H17 H 0.662382 0.889401 0.304484 0.016 Uiso 1 1 calc R U . . .
C2 C -0.00537(8) 0.19230(6) 0.54836(6) 0.01555(10) Uani 1 1 d . . . . .
C9 C 0.54391(8) 0.64039(6) 0.23500(6) 0.01559(10) Uani 1 1 d . . . . .
H9A H 0.485175 0.643862 0.173872 0.019 Uiso 1 1 calc R U . . .
H9B H 0.590481 0.552700 0.263593 0.019 Uiso 1 1 calc R U . . .
C23 C -0.07782(8) 0.42157(7) 0.36387(6) 0.01830(11) Uani 1 1 d . . . . .
H23 H -0.102283 0.497447 0.302705 0.022 Uiso 1 1 calc R U . . .
C10 C 0.68158(8) 0.74879(6) 0.18325(6) 0.01507(10) Uani 1 1 d . . . . .
H10A H 0.758748 0.729724 0.236478 0.018 Uiso 1 1 calc R U . . .
H10B H 0.737899 0.745892 0.110762 0.018 Uiso 1 1 calc R U . . .
C15 C 0.52650(8) 1.08500(7) 0.33840(6) 0.01664(11) Uani 1 1 d . . . . .
H15 H 0.572428 1.028443 0.401200 0.020 Uiso 1 1 calc R U . . .
C13 C 0.38260(8) 1.28362(7) 0.24691(6) 0.01714(11) Uani 1 1 d . . . . .
H13 H 0.329739 1.358847 0.251261 0.021 Uiso 1 1 calc R U . . .
C14 C 0.44690(9) 1.19485(7) 0.34455(6) 0.01861(11) Uani 1 1 d . . . . .
H14 H 0.434949 1.211314 0.412423 0.022 Uiso 1 1 calc R U . . .
C8 C 0.42419(8) 0.65562(6) 0.33443(6) 0.01687(11) Uani 1 1 d . . . . .
H8A H 0.483329 0.666444 0.390451 0.020 Uiso 1 1 calc R U . . .
H8B H 0.362478 0.735277 0.303974 0.020 Uiso 1 1 calc R U . . .
C7 C 0.17683(8) 0.53839(6) 0.35762(6) 0.01502(10) Uani 1 1 d . . . . .
H7 H 0.148552 0.615578 0.299440 0.018 Uiso 1 1 calc R U . . .
C20 C 0.26966(9) 1.46525(7) 0.05058(7) 0.01916(12) Uani 1 1 d . . . . .
H20A H 0.349342 1.519892 0.063022 0.023 Uiso 1 1 calc R U . . .
H20B H 0.177979 1.444555 0.113511 0.023 Uiso 1 1 calc R U . . .
C4 C -0.18225(9) 0.30961(7) 0.41066(7) 0.02105(12) Uani 1 1 d . . . . .
H4 H -0.277052 0.310265 0.380977 0.025 Uiso 1 1 calc R U . . .
C3 C -0.14616(8) 0.19480(7) 0.50279(7) 0.01971(12) Uani 1 1 d . . . . .
H3 H -0.217141 0.119637 0.533668 0.024 Uiso 1 1 calc R U . . .
C18 C -0.06326(9) -0.03199(7) 0.68956(8) 0.02346(14) Uani 1 1 d . . . . .
H18A H -0.078371 -0.068508 0.632533 0.028 Uiso 1 1 calc R U . . .
H18B H -0.168376 -0.010140 0.721884 0.028 Uiso 1 1 calc R U . . .
C21 C 0.21518(10) 1.54003(7) -0.06435(7) 0.02420(14) Uani 1 1 d . . . . .
H21A H 0.306820 1.560413 -0.125965 0.036 Uiso 1 1 calc R U . . .
H21B H 0.167755 1.622160 -0.064688 0.036 Uiso 1 1 calc R U . . .
H21C H 0.136215 1.485233 -0.075728 0.036 Uiso 1 1 calc R U . . .
C19 C 0.01552(10) -0.13269(8) 0.78463(8) 0.02863(17) Uani 1 1 d . . . . .
H19A H 0.116371 -0.157437 0.750980 0.043 Uiso 1 1 calc R U . . .
H19B H -0.055234 -0.211299 0.825469 0.043 Uiso 1 1 calc R U . . .
H19C H 0.035553 -0.093409 0.837953 0.043 Uiso 1 1 calc R U . . .
O5 O 0.7832(7) 1.2335(4) -0.0877(5) 0.0319(9) Uani 0.47(3) 1 d D . P A 1
H5 H 0.681(2) 1.1969(15) -0.0446(14) 0.048 Uiso 1 1 d D U . . .
C5 C 0.86983(13) 1.12506(10) -0.09623(10) 0.0374(2) Uani 1 1 d D . . . .
H5AB H 0.913659 1.144317 -0.176348 0.056 Uiso 0.47(3) 1 calc R U P A 1
H5AC H 0.798893 1.046128 -0.065991 0.056 Uiso 0.47(3) 1 calc R U P A 1
H5AA H 0.956772 1.109856 -0.052235 0.056 Uiso 0.47(3) 1 calc R U P A 1
H5BE H 0.962372 1.156935 -0.157081 0.056 Uiso 0.53(3) 1 calc R U P A 2
H5BF H 0.810933 1.056219 -0.106361 0.056 Uiso 0.53(3) 1 calc R U P A 2
H5BD H 0.905416 1.088768 -0.022149 0.056 Uiso 0.53(3) 1 calc R U P A 2
O5A O 0.7702(8) 1.2305(5) -0.1007(7) 0.0460(10) Uani 0.53(3) 1 d D . P A 2

loop_
_atom_site_aniso_label
_atom_site_aniso_U_11
_atom_site_aniso_U_22
_atom_site_aniso_U_33
_atom_site_aniso_U_23
_atom_site_aniso_U_13
_atom_site_aniso_U_12
O1 0.0152(2) 0.01491(18) 0.0170(2) -0.00252(16) -0.00640(16) -0.00124(14)
O4 0.0202(2) 0.01281(18) 0.0168(2) -0.00577(15) -0.00431(16) 0.00486(15)
O2 0.0174(2) 0.01335(19) 0.0220(2) -0.00031(16) -0.00411(17) -0.00295(15)
O3 0.0215(2) 0.01556(19) 0.01271(19) -0.00692(15) -0.00497(16) 0.00412(15)
N2 0.0153(2) 0.01188(19) 0.0126(2) -0.00308(16) -0.00340(16) 0.00076(15)
N1 0.0157(2) 0.0139(2) 0.0160(2) -0.00383(17) -0.00226(18) -0.00175(16)
C6 0.0139(2) 0.0138(2) 0.0134(2) -0.00454(18) -0.00281(18) 0.00015(17)
C1 0.0132(2) 0.0134(2) 0.0136(2) -0.00496(18) -0.00195(18) -0.00018(17)
C12 0.0141(2) 0.0129(2) 0.0142(2) -0.00565(18) -0.00150(18) 0.00048(17)
C16 0.0143(2) 0.0136(2) 0.0122(2) -0.00472(18) -0.00289(18) 0.00034(17)
C11 0.0130(2) 0.0119(2) 0.0128(2) -0.00484(18) -0.00184(17) 0.00008(16)
C17 0.0141(2) 0.0133(2) 0.0126(2) -0.00327(18) -0.00289(18) -0.00026(17)
C2 0.0144(2) 0.0138(2) 0.0172(3) -0.0049(2) -0.00210(19) -0.00073(18)
C9 0.0166(2) 0.0125(2) 0.0172(3) -0.00543(19) -0.0022(2) 0.00048(18)
C23 0.0169(3) 0.0193(3) 0.0184(3) -0.0054(2) -0.0070(2) 0.0015(2)
C10 0.0149(2) 0.0128(2) 0.0161(2) -0.00428(19) -0.00228(19) 0.00197(17)
C15 0.0185(3) 0.0198(3) 0.0127(2) -0.0071(2) -0.0034(2) 0.0000(2)
C13 0.0176(3) 0.0184(2) 0.0182(3) -0.0107(2) -0.0016(2) 0.00127(19)
C14 0.0199(3) 0.0230(3) 0.0162(3) -0.0115(2) -0.0023(2) 0.0003(2)
C8 0.0169(3) 0.0142(2) 0.0181(3) -0.0057(2) 0.0000(2) -0.00288(18)
C7 0.0161(2) 0.0139(2) 0.0137(2) -0.00377(19) -0.00253(19) 0.00040(18)
C20 0.0202(3) 0.0141(2) 0.0234(3) -0.0078(2) -0.0031(2) 0.0044(2)
C4 0.0170(3) 0.0221(3) 0.0248(3) -0.0077(2) -0.0084(2) -0.0008(2)
C3 0.0160(3) 0.0185(3) 0.0245(3) -0.0075(2) -0.0045(2) -0.0029(2)
C18 0.0175(3) 0.0145(2) 0.0310(4) -0.0011(2) -0.0024(2) -0.0039(2)
C21 0.0253(3) 0.0184(3) 0.0253(3) -0.0049(2) -0.0046(3) 0.0075(2)
C19 0.0214(3) 0.0167(3) 0.0359(4) 0.0025(3) -0.0038(3) -0.0022(2)
O5 0.0383(16) 0.0225(13) 0.0319(14) -0.0128(15) 0.0086(10) -0.0040(12)
C5 0.0289(4) 0.0352(4) 0.0373(5) -0.0056(4) 0.0014(4) 0.0090(3)
O5A 0.0309(13) 0.0382(18) 0.0362(16) 0.0140(12) 0.0109(10) 0.0134(12)

loop_
_atom_type_symbol
_atom_type_description
_atom_type_scat_dispersion_real
_atom_type_scat_dispersion_imag
_atom_type_scat_source
C C 0.0033 0.0016 'International Tables Vol C Tables 4.2.6.8 and 6.1.1.4'
H H 0.0000 0.0000 'International Tables Vol C Tables 4.2.6.8 and 6.1.1.4'
N N 0.0061 0.0033 'International Tables Vol C Tables 4.2.6.8 and 6.1.1.4'
O O 0.0106 0.0060 'International Tables Vol C Tables 4.2.6.8 and 6.1.1.4'

loop_
_exptl_crystal_face_index_h
_exptl_crystal_face_index_k
_exptl_crystal_face_index_l
_exptl_crystal_face_perp_dist
-2 -2 15 0.0927
1 -15 -5 0.0867
-1 15 4 0.0706
2 -1 -16 0.0975
11 -1 -2 0.1048
-11 1 2 0.1518
-1 -15 -6 0.0725
0 -1 15 0.0777
-11 -1 -7 0.1847
-2 -14 -2 0.0596
-8 2 10 0.1170
-5 -2 -17 0.1478

loop_
_geom_angle_atom_site_label_1
_geom_angle_atom_site_label_2
_geom_angle_atom_site_label_3
_geom_angle
_geom_angle_site_symmetry_1
_geom_angle_site_symmetry_3
_geom_angle_publ_flag
C1 O1 H1 103.4(7) . . ?
C12 O4 C20 116.44(5) . . ?
C2 O2 C18 117.18(5) . . ?
C17 N2 H2 118.6(7) . . ?
C17 N2 C10 120.96(5) . . ?
C10 N2 H2 119.9(7) . . ?
C7 N1 C8 118.96(6) . . ?
C1 C6 C23 120.00(6) . . ?
C1 C6 C7 120.04(6) . . ?
C23 C6 C7 119.96(6) . . ?
O1 C1 C6 121.74(5) . . ?
O1 C1 C2 118.89(5) . . ?
C6 C1 C2 119.37(6) . . ?
O4 C12 C11 114.38(5) . . ?
O4 C12 C13 124.63(6) . . ?
C13 C12 C11 120.99(6) . . ?
C17 C16 C11 121.63(5) . . ?
C17 C16 C15 116.61(6) . . ?
C15 C16 C11 121.71(5) . . ?
O3 C11 C12 121.89(5) . . ?
O3 C11 C16 122.22(5) . . ?
C16 C11 C12 115.89(5) . . ?
N2 C17 C16 126.40(6) . . ?
N2 C17 H17 116.8 . . ?
C16 C17 H17 116.8 . . ?
O2 C2 C1 114.63(6) . . ?
O2 C2 C3 125.73(6) . . ?
C3 C2 C1 119.64(6) . . ?
H9A C9 H9B 107.7 . . ?
C10 C9 H9A 108.9 . . ?
C10 C9 H9B 108.9 . . ?
C8 C9 H9A 108.9 . . ?
C8 C9 H9B 108.9 . . ?
C8 C9 C10 113.52(5) . . ?
C6 C23 H23 119.9 . . ?
C4 C23 C6 120.11(6) . . ?
C4 C23 H23 119.9 . . ?
N2 C10 C9 112.10(5) . . ?
N2 C10 H10A 109.2 . . ?
N2 C10 H10B 109.2 . . ?
C9 C10 H10A 109.2 . . ?
C9 C10 H10B 109.2 . . ?
H10A C10 H10B 107.9 . . ?
C16 C15 H15 119.9 . . ?
C14 C15 C16 120.23(6) . . ?
C14 C15 H15 119.9 . . ?
C12 C13 H13 119.3 . . ?
C12 C13 C14 121.48(6) . . ?
C14 C13 H13 119.3 . . ?
C15 C14 C13 119.64(6) . . ?
C15 C14 H14 120.2 . . ?
C13 C14 H14 120.2 . . ?
N1 C8 C9 110.13(5) . . ?
N1 C8 H8A 109.6 . . ?
N1 C8 H8B 109.6 . . ?
C9 C8 H8A 109.6 . . ?
C9 C8 H8B 109.6 . . ?
H8A C8 H8B 108.1 . . ?
N1 C7 C6 121.08(6) . . ?
N1 C7 H7 119.5 . . ?
C6 C7 H7 119.5 . . ?
O4 C20 H20A 110.1 . . ?
O4 C20 H20B 110.1 . . ?
O4 C20 C21 107.88(6) . . ?
H20A C20 H20B 108.4 . . ?
C21 C20 H20A 110.1 . . ?
C21 C20 H20B 110.1 . . ?
C23 C4 H4 119.9 . . ?
C23 C4 C3 120.28(6) . . ?
C3 C4 H4 119.9 . . ?
C2 C3 C4 120.59(6) . . ?
C2 C3 H3 119.7 . . ?
C4 C3 H3 119.7 . . ?
O2 C18 H18A 110.3 . . ?
O2 C18 H18B 110.3 . . ?
O2 C18 C19 106.95(6) . . ?
H18A C18 H18B 108.6 . . ?
C19 C18 H18A 110.3 . . ?
C19 C18 H18B 110.3 . . ?
C20 C21 H21A 109.5 . . ?
C20 C21 H21B 109.5 . . ?
C20 C21 H21C 109.5 . . ?
H21A C21 H21B 109.5 . . ?
H21A C21 H21C 109.5 . . ?
H21B C21 H21C 109.5 . . ?
C18 C19 H19A 109.5 . . ?
C18 C19 H19B 109.5 . . ?
C18 C19 H19C 109.5 . . ?
H19A C19 H19B 109.5 . . ?
H19A C19 H19C 109.5 . . ?
H19B C19 H19C 109.5 . . ?
C5 O5 H5 105.5(10) . . ?
O5 C5 H5AB 109.5 . . ?
O5 C5 H5AC 109.5 . . ?
O5 C5 H5AA 109.5 . . ?
H5AB C5 H5AC 109.5 . . ?
H5AB C5 H5AA 109.5 . . ?
H5AC C5 H5AA 109.5 . . ?
H5BE C5 H5BF 109.5 . . ?
H5BE C5 H5BD 109.5 . . ?
H5BF C5 H5BD 109.5 . . ?
O5A C5 H5BE 109.5 . . ?
O5A C5 H5BF 109.5 . . ?
O5A C5 H5BD 109.5 . . ?
C5 O5A H5 107.7(10) . . ?

loop_
_geom_bond_atom_site_label_1
_geom_bond_atom_site_label_2
_geom_bond_distance
_geom_bond_site_symmetry_2
_geom_bond_publ_flag
O1 H1 1.011(12) . ?
O1 C1 1.3414(8) . ?
O4 C12 1.3668(8) . ?
O4 C20 1.4390(8) . ?
O2 C2 1.3627(8) . ?
O2 C18 1.4372(8) . ?
O3 C11 1.2827(7) . ?
N2 H2 0.897(11) . ?
N2 C17 1.3077(8) . ?
N2 C10 1.4662(8) . ?
N1 C8 1.4600(8) . ?
N1 C7 1.2866(8) . ?
C6 C1 1.4063(9) . ?
C6 C23 1.4069(9) . ?
C6 C7 1.4518(9) . ?
C1 C2 1.4150(9) . ?
C12 C11 1.4486(8) . ?
C12 C13 1.3776(9) . ?
C16 C11 1.4305(9) . ?
C16 C17 1.4169(8) . ?
C16 C15 1.4241(9) . ?
C17 H17 0.9300 . ?
C2 C3 1.3887(10) . ?
C9 H9A 0.9700 . ?
C9 H9B 0.9700 . ?
C9 C10 1.5323(9) . ?
C9 C8 1.5311(9) . ?
C23 H23 0.9300 . ?
C23 C4 1.3787(10) . ?
C10 H10A 0.9700 . ?
C10 H10B 0.9700 . ?
C15 H15 0.9300 . ?
C15 C14 1.3663(9) . ?
C13 H13 0.9300 . ?
C13 C14 1.4179(10) . ?
C14 H14 0.9300 . ?
C8 H8A 0.9700 . ?
C8 H8B 0.9700 . ?
C7 H7 0.9300 . ?
C20 H20A 0.9700 . ?
C20 H20B 0.9700 . ?
C20 C21 1.5046(11) . ?
C4 H4 0.9300 . ?
C4 C3 1.4018(10) . ?
C3 H3 0.9300 . ?
C18 H18A 0.9700 . ?
C18 H18B 0.9700 . ?
C18 C19 1.5087(11) . ?
C21 H21A 0.9600 . ?
C21 H21B 0.9600 . ?
C21 H21C 0.9600 . ?
C19 H19A 0.9600 . ?
C19 H19B 0.9600 . ?
C19 H19C 0.9600 . ?
O5 H5 0.936(17) . ?
O5 C5 1.390(4) . ?
C5 H5AB 0.9600 . ?
C5 H5AC 0.9600 . ?
C5 H5AA 0.9600 . ?
C5 H5BE 0.9600 . ?
C5 H5BF 0.9600 . ?
C5 H5BD 0.9600 . ?
C5 O5A 1.382(4) . ?
O5A H5 0.909(17) . ?

loop_
_geom_torsion_atom_site_label_1
_geom_torsion_atom_site_label_2
_geom_torsion_atom_site_label_3
_geom_torsion_atom_site_label_4
_geom_torsion
_geom_torsion_site_symmetry_1
_geom_torsion_site_symmetry_2
_geom_torsion_site_symmetry_3
_geom_torsion_site_symmetry_4
_geom_torsion_publ_flag
O1 C1 C2 O2 -1.15(9) . . . . ?
O1 C1 C2 C3 179.71(6) . . . . ?
O4 C12 C11 O3 -0.96(9) . . . . ?
O4 C12 C11 C16 178.28(5) . . . . ?
O4 C12 C13 C14 -179.06(6) . . . . ?
O2 C2 C3 C4 -178.94(7) . . . . ?
C6 C1 C2 O2 178.64(6) . . . . ?
C6 C1 C2 C3 -0.50(9) . . . . ?
C6 C23 C4 C3 -0.07(11) . . . . ?
C1 C6 C23 C4 -0.34(10) . . . . ?
C1 C6 C7 N1 3.91(9) . . . . ?
C1 C2 C3 C4 0.09(11) . . . . ?
C12 O4 C20 C21 180.00(6) . . . . ?
C12 C13 C14 C15 0.81(10) . . . . ?
C16 C15 C14 C13 -2.44(10) . . . . ?
C11 C12 C13 C14 1.70(10) . . . . ?
C11 C16 C17 N2 -5.66(10) . . . . ?
C11 C16 C15 C14 1.63(10) . . . . ?
C17 N2 C10 C9 92.15(7) . . . . ?
C17 C16 C11 O3 -2.65(9) . . . . ?
C17 C16 C11 C12 178.12(5) . . . . ?
C17 C16 C15 C14 -175.83(6) . . . . ?
C2 O2 C18 C19 -178.92(7) . . . . ?
C23 C6 C1 O1 -179.59(6) . . . . ?
C23 C6 C1 C2 0.62(9) . . . . ?
C23 C6 C7 N1 -175.31(6) . . . . ?
C23 C4 C3 C2 0.19(11) . . . . ?
C10 N2 C17 C16 -170.97(6) . . . . ?
C10 C9 C8 N1 -170.42(5) . . . . ?
C15 C16 C11 O3 -179.98(6) . . . . ?
C15 C16 C11 C12 0.78(9) . . . . ?
C15 C16 C17 N2 171.81(6) . . . . ?
C13 C12 C11 O3 178.35(6) . . . . ?
C13 C12 C11 C16 -2.41(9) . . . . ?
C8 N1 C7 C6 177.47(6) . . . . ?
C8 C9 C10 N2 -46.13(7) . . . . ?
C7 N1 C8 C9 -93.12(7) . . . . ?
C7 C6 C1 O1 1.19(9) . . . . ?
C7 C6 C1 C2 -178.60(6) . . . . ?
C7 C6 C23 C4 178.88(6) . . . . ?
C20 O4 C12 C11 -176.69(5) . . . . ?
C20 O4 C12 C13 4.02(9) . . . . ?
C18 O2 C2 C1 178.42(6) . . . . ?
C18 O2 C2 C3 -2.50(10) . . . . ?

loop_
_exptl_oxdiff_crystal_face_indexfrac_h
_exptl_oxdiff_crystal_face_indexfrac_k
_exptl_oxdiff_crystal_face_indexfrac_l
_exptl_oxdiff_crystal_face_x
_exptl_oxdiff_crystal_face_y
_exptl_oxdiff_crystal_face_z
-2.0000 -2.0000 15.0000 0.9335 0.4244 0.1155
1.0000 -15.0000 -5.0000 0.0670 0.0620 0.9930
-1.0000 15.0000 4.0000 -0.1268 -0.0770 -0.9936
2.0000 -1.0000 -16.0000 -0.9214 -0.3951 0.0806
11.0000 -1.0000 -2.0000 -0.0274 -0.9488 0.2058
-11.0000 1.0000 2.0000 0.0274 0.9488 -0.2058
-1.0000 -15.0000 -6.0000 -0.0053 0.2167 0.9665
0.0000 -1.0000 15.0000 0.9219 0.2399 0.0756
-11.0000 -1.0000 -7.0000 -0.4633 0.8433 -0.0807
-2.0000 -14.0000 -2.0000 0.2039 0.3468 0.8908
-8.0000 2.0000 10.0000 0.5009 0.7995 -0.2274
-5.0000 -2.0000 -17.0000 -1.0007 0.1988 0.0554
